data_4073282
loop_
_publ_author_name
'Occhipinti, Giovanni'
'Bj\/orsvik, Hans-Ren\'e'
'T\"ornroos, Karl Wilhelm'
'Jensen, Vidar R.'

_publ_section_title
;
 Ruthenium Alkylidene Complexes of Chelating Amine Ligands
;
_journal_issue 24
_journal_name_full Organometallics
_journal_page_first 5803
_journal_paper_doi 10.1021/om070219n
_journal_volume 26
_journal_year 2007
_chemical_formula_moiety 'C12 H17 N2 O3, Br'
_chemical_formula_sum 'C12 H17 Br N2 O3'
_chemical_formula_weight 317.19
_chemical_name_systematic
; 
1-(2-hydroxy-5-nitrobenzyl)piperidinium bromide 
;
_space_group_IT_number 14
_symmetry_cell_setting monoclinic
_symmetry_space_group_name_Hall '-P 2ybc'
_symmetry_space_group_name_H-M 'P 1 21/c 1'
_atom_sites_solution_hydrogens geom
_atom_sites_solution_primary direct
_atom_sites_solution_secondary difmap
_audit_creation_method SHELXL-97
_cell_angle_alpha 90.00
_cell_angle_beta 101.4640(10)
_cell_angle_gamma 90.00
_cell_formula_units_Z 4
_cell_length_a 7.4854(3)
_cell_length_b 17.2911(6)
_cell_length_c 10.3006(4)
_cell_measurement_reflns_used 14874
_cell_measurement_temperature 123(2)
_cell_measurement_theta_max 30.01
_cell_measurement_theta_min 2.34
_cell_volume 1306.62(9)
_computing_cell_refinement
;
Bruker (2001). SAINT, version 6.02a, Bruker AXS Inc., Madison, 
Wisconsin, USA.
;
_computing_data_collection
;
Bruker (1999). SMART, version 5.059, Bruker AXS Inc., Madison, 
Wisconsin, USA.
;
_computing_data_reduction
;
Bruker (2001). SAINT, version 6.02a, Bruker AXS Inc., Madison, 
Wisconsin, USA.
;
_computing_molecular_graphics
;
Farrugia, L. J. (1997). ORTEP-3,  J. Appl. Cryst. 30, 565. 
;
_computing_publication_material
;
Bruker AXS (2003). SHELXTL. Version 6.14. Bruker AXS Inc., Madison, 
Wisconsin, USA.
;
_computing_structure_refinement
;
Sheldrick, G. M. (1997). SHELXS97 and SHELXL97. University of 
G\"ottingen, Germany.
;
_computing_structure_solution
;     
Sheldrick, G. M. (1997). SHELXS97 and SHELXL97. University of 
G\"ottingen, Germany. 
;
_diffrn_ambient_temperature 123(2)
_diffrn_detector_area_resol_mean '48 \um'
_diffrn_measured_fraction_theta_full 0.999
_diffrn_measured_fraction_theta_max 0.999
_diffrn_measurement_device_type 'Bruker-AXS SMART 2K CCD'
_diffrn_measurement_method 'omega scans'
_diffrn_radiation_monochromator graphite
_diffrn_radiation_source 'normal-focus sealed tube'
_diffrn_radiation_type MoK\a
_diffrn_radiation_wavelength 0.71073
_diffrn_reflns_av_R_equivalents 0.0265
_diffrn_reflns_av_sigmaI/netI 0.0177
_diffrn_reflns_limit_h_max 10
_diffrn_reflns_limit_h_min -10
_diffrn_reflns_limit_k_max 24
_diffrn_reflns_limit_k_min -24
_diffrn_reflns_limit_l_max 14
_diffrn_reflns_limit_l_min -14
_diffrn_reflns_number 21842
_diffrn_reflns_theta_full 30.02
_diffrn_reflns_theta_max 30.02
_diffrn_reflns_theta_min 2.34
_diffrn_standards_decay_% 0
_diffrn_standards_interval_count 1
_diffrn_standards_interval_time 28h
_diffrn_standards_number 456
_exptl_absorpt_coefficient_mu 3.149
_exptl_absorpt_correction_T_max 0.7958
_exptl_absorpt_correction_T_min 0.6072
_exptl_absorpt_correction_type numerical
_exptl_absorpt_process_details
;
Bruker AXS (2003). SHELXTL. Version 6.14. 
Bruker AXS Inc., Madison, Wisconsin, USA. 
;
_exptl_crystal_colour 'pale yellow'
_exptl_crystal_density_diffrn 1.612
_exptl_crystal_density_method 'not measured'
_exptl_crystal_description prism
_exptl_crystal_F_000 648
_exptl_crystal_size_max 0.175
_exptl_crystal_size_mid 0.150
_exptl_crystal_size_min 0.075
_refine_diff_density_max 0.418
_refine_diff_density_min -0.272
_refine_diff_density_rms 0.058
_refine_ls_extinction_method none
_refine_ls_goodness_of_fit_ref 1.051
_refine_ls_hydrogen_treatment constr
_refine_ls_matrix_type full
_refine_ls_number_parameters 166
_refine_ls_number_reflns 3822
_refine_ls_number_restraints 0
_refine_ls_restrained_S_all 1.051
_refine_ls_R_factor_all 0.0253
_refine_ls_R_factor_gt 0.0195
_refine_ls_shift/su_max 0.001
_refine_ls_shift/su_mean 0.000
_refine_ls_structure_factor_coef Fsqd
_refine_ls_weighting_details 'calc w=1/[\s^2^(Fo^2^)+(0.0265P)^2^+0.4082P] where P=(Fo^2^+2Fc^2^)/3'
_refine_ls_weighting_scheme calc
_refine_ls_wR_factor_gt 0.0489
_refine_ls_wR_factor_ref 0.0513
_reflns_number_gt 3382
_reflns_number_total 3822
_reflns_threshold_expression I>2\s(I)
_cod_data_source_file om070219n-file003.cif
_cod_data_source_block Compound6c
_cod_original_sg_symbol_H-M 'P 21/c'
_cod_database_code 4073282

loop_
_symmetry_equiv_pos_as_xyz
'x, y, z'
'-x, y+1/2, -z+1/2'
'-x, -y, -z'
'x, -y-1/2, z-1/2'

loop_
_atom_site_label
_atom_site_type_symbol
_atom_site_fract_x
_atom_site_fract_y
_atom_site_fract_z
_atom_site_U_iso_or_equiv
_atom_site_adp_type
_atom_site_occupancy
_atom_site_symmetry_multiplicity
_atom_site_calc_flag
_atom_site_refinement_flags
Br Br 0.444467(17) 0.739419(7) 0.904336(12) 0.01660(4) Uani 1 1 d .
O1 O 0.62456(14) 1.06079(5) 0.64485(9) 0.0218(2) Uani 1 1 d .
H1O H 0.6192 1.1093 0.6417 0.042(6) Uiso 1 1 calc R
N1 N 0.71566(14) 0.86040(6) 0.63068(10) 0.01370(19) Uani 1 1 d .
H1N H 0.6530 0.8289 0.5636 0.023(4) Uiso 1 1 calc R
C1 C 0.83042(17) 0.91399(7) 0.56615(13) 0.0175(2) Uani 1 1 d .
H1A H 0.8977 0.9500 0.6333 0.021 Uiso 1 1 calc R
H1B H 0.7506 0.9451 0.4973 0.021 Uiso 1 1 calc R
O2 O 0.80003(15) 1.00766(6) 1.25726(10) 0.0278(2) Uani 1 1 d .
N2 N 0.76056(15) 0.95960(7) 1.16760(11) 0.0195(2) Uani 1 1 d .
C2 C 0.96501(19) 0.86838(8) 0.50348(14) 0.0218(3) Uani 1 1 d .
H2A H 1.0446 0.9048 0.4672 0.026 Uiso 1 1 calc R
H2B H 0.8972 0.8372 0.4291 0.026 Uiso 1 1 calc R
O3 O 0.73826(16) 0.89061(6) 1.18797(10) 0.0294(2) Uani 1 1 d .
C3 C 1.08247(18) 0.81495(8) 0.60316(14) 0.0211(3) Uani 1 1 d .
H3A H 1.1632 0.7839 0.5581 0.025 Uiso 1 1 calc R
H3B H 1.1600 0.8461 0.6732 0.025 Uiso 1 1 calc R
C4 C 0.96139(18) 0.76148(7) 0.66504(14) 0.0201(3) Uani 1 1 d .
H4A H 0.8920 0.7273 0.5959 0.024 Uiso 1 1 calc R
H4B H 1.0383 0.7285 0.7325 0.024 Uiso 1 1 calc R
C5 C 0.82931(18) 0.80740(7) 0.72939(13) 0.0179(2) Uani 1 1 d .
H5A H 0.7488 0.7714 0.7656 0.021 Uiso 1 1 calc R
H5B H 0.8984 0.8382 0.8037 0.021 Uiso 1 1 calc R
C6 C 0.57228(16) 0.90270(7) 0.68787(12) 0.0142(2) Uani 1 1 d .
H6A H 0.4932 0.9318 0.6158 0.017 Uiso 1 1 calc R
H6B H 0.4951 0.8640 0.7215 0.017 Uiso 1 1 calc R
C7 C 0.64634(16) 0.95817(7) 0.79831(12) 0.0141(2) Uani 1 1 d .
C8 C 0.68100(16) 0.93337(7) 0.92952(12) 0.0151(2) Uani 1 1 d .
H8 H 0.6679 0.8803 0.9496 0.018 Uiso 1 1 calc R
C9 C 0.73472(17) 0.98643(7) 1.03094(12) 0.0164(2) Uani 1 1 d .
C10 C 0.75130(18) 1.06493(7) 1.00597(13) 0.0193(2) Uani 1 1 d .
H10 H 0.7864 1.1004 1.0769 0.023 Uiso 1 1 calc R
C11 C 0.71591(19) 1.09038(7) 0.87652(13) 0.0202(2) Uani 1 1 d .
H11 H 0.7267 1.1438 0.8578 0.024 Uiso 1 1 calc R
C12 C 0.66402(17) 1.03763(7) 0.77230(12) 0.0164(2) Uani 1 1 d .

loop_
_atom_site_aniso_label
_atom_site_aniso_U_11
_atom_site_aniso_U_22
_atom_site_aniso_U_33
_atom_site_aniso_U_23
_atom_site_aniso_U_13
_atom_site_aniso_U_12
Br 0.01882(7) 0.01314(6) 0.01766(7) 0.00214(4) 0.00319(4) -0.00029(4)
O1 0.0344(5) 0.0135(4) 0.0168(4) 0.0017(3) 0.0032(4) 0.0018(4)
N1 0.0138(5) 0.0129(4) 0.0139(5) -0.0010(4) 0.0017(4) -0.0002(3)
C1 0.0192(6) 0.0158(6) 0.0187(6) 0.0037(4) 0.0068(5) -0.0003(4)
O2 0.0373(6) 0.0277(5) 0.0160(5) -0.0066(4) -0.0002(4) -0.0038(4)
N2 0.0190(5) 0.0219(5) 0.0165(5) -0.0013(4) 0.0008(4) 0.0028(4)
C2 0.0236(6) 0.0236(6) 0.0210(6) 0.0026(5) 0.0113(5) 0.0017(5)
O3 0.0465(7) 0.0204(5) 0.0201(5) 0.0028(4) 0.0035(5) 0.0031(4)
C3 0.0175(6) 0.0226(6) 0.0252(7) 0.0006(5) 0.0091(5) 0.0027(5)
C4 0.0199(6) 0.0168(6) 0.0250(7) 0.0026(5) 0.0077(5) 0.0049(5)
C5 0.0181(6) 0.0187(6) 0.0177(6) 0.0049(5) 0.0056(5) 0.0039(4)
C6 0.0131(5) 0.0142(5) 0.0153(5) -0.0021(4) 0.0026(4) 0.0009(4)
C7 0.0135(5) 0.0129(5) 0.0160(5) -0.0016(4) 0.0029(4) 0.0004(4)
C8 0.0147(5) 0.0133(5) 0.0173(6) -0.0008(4) 0.0035(4) 0.0012(4)
C9 0.0158(5) 0.0186(6) 0.0144(6) -0.0008(4) 0.0019(4) 0.0018(4)
C10 0.0208(6) 0.0170(6) 0.0193(6) -0.0045(5) 0.0023(5) -0.0017(5)
C11 0.0248(6) 0.0129(5) 0.0224(6) -0.0007(5) 0.0036(5) -0.0016(5)
C12 0.0174(6) 0.0152(5) 0.0164(6) 0.0006(4) 0.0033(4) 0.0011(4)

loop_
_atom_type_symbol
_atom_type_description
_atom_type_scat_dispersion_real
_atom_type_scat_dispersion_imag
_atom_type_scat_source
C C 0.0033 0.0016 'International Tables Vol C Tables 4.2.6.8 and 6.1.1.4'
H H 0.0000 0.0000 'International Tables Vol C Tables 4.2.6.8 and 6.1.1.4'
N N 0.0061 0.0033 'International Tables Vol C Tables 4.2.6.8 and 6.1.1.4'
O O 0.0106 0.0060 'International Tables Vol C Tables 4.2.6.8 and 6.1.1.4'
Br Br -0.2901 2.4595 'International Tables Vol C Tables 4.2.6.8 and 6.1.1.4'

loop_
_geom_angle_atom_site_label_1
_geom_angle_atom_site_label_2
_geom_angle_atom_site_label_3
_geom_angle
C12 O1 H1O 109.5
C5 N1 C1 112.25(10)
C5 N1 C6 112.47(9)
C1 N1 C6 112.70(9)
C5 N1 H1N 106.3
C1 N1 H1N 106.3
C6 N1 H1N 106.3
N1 C1 C2 110.65(10)
N1 C1 H1A 109.5
C2 C1 H1A 109.5
N1 C1 H1B 109.5
C2 C1 H1B 109.5
H1A C1 H1B 108.1
O3 N2 O2 123.14(11)
O3 N2 C9 118.53(11)
O2 N2 C9 118.31(11)
C1 C2 C3 111.76(11)
C1 C2 H2A 109.3
C3 C2 H2A 109.3
C1 C2 H2B 109.3
C3 C2 H2B 109.3
H2A C2 H2B 107.9
C4 C3 C2 109.81(11)
C4 C3 H3A 109.7
C2 C3 H3A 109.7
C4 C3 H3B 109.7
C2 C3 H3B 109.7
H3A C3 H3B 108.2
C5 C4 C3 111.03(11)
C5 C4 H4A 109.4
C3 C4 H4A 109.4
C5 C4 H4B 109.4
C3 C4 H4B 109.4
H4A C4 H4B 108.0
N1 C5 C4 110.73(10)
N1 C5 H5A 109.5
C4 C5 H5A 109.5
N1 C5 H5B 109.5
C4 C5 H5B 109.5
H5A C5 H5B 108.1
C7 C6 N1 114.77(10)
C7 C6 H6A 108.6
N1 C6 H6A 108.6
C7 C6 H6B 108.6
N1 C6 H6B 108.6
H6A C6 H6B 107.6
C8 C7 C12 118.53(11)
C8 C7 C6 120.43(11)
C12 C7 C6 120.71(11)
C9 C8 C7 119.81(11)
C9 C8 H8 120.1
C7 C8 H8 120.1
C8 C9 C10 121.90(12)
C8 C9 N2 118.63(11)
C10 C9 N2 119.30(11)
C11 C10 C9 118.88(12)
C11 C10 H10 120.6
C9 C10 H10 120.6
C10 C11 C12 120.20(12)
C10 C11 H11 119.9
C12 C11 H11 119.9
O1 C12 C11 121.71(11)
O1 C12 C7 117.62(11)
C11 C12 C7 120.65(11)

loop_
_geom_bond_atom_site_label_1
_geom_bond_atom_site_label_2
_geom_bond_distance
O1 C12 1.3480(15)
O1 H1O 0.8400
N1 C5 1.5011(16)
N1 C1 1.5052(16)
N1 C6 1.5117(15)
N1 H1N 0.9300
C1 C2 1.5206(18)
C1 H1A 0.9900
C1 H1B 0.9900
O2 N2 1.2339(14)
N2 O3 1.2284(15)
N2 C9 1.4580(16)
C2 C3 1.5238(19)
C2 H2A 0.9900
C2 H2B 0.9900
C3 C4 1.5206(18)
C3 H3A 0.9900
C3 H3B 0.9900
C4 C5 1.5191(17)
C4 H4A 0.9900
C4 H4B 0.9900
C5 H5A 0.9900
C5 H5B 0.9900
C6 C7 1.5069(16)
C6 H6A 0.9900
C6 H6B 0.9900
C7 C8 1.3923(17)
C7 C12 1.4111(17)
C8 C9 1.3885(17)
C8 H8 0.9500
C9 C10 1.3916(18)
C10 C11 1.3788(19)
C10 H10 0.9500
C11 C12 1.4034(17)
C11 H11 0.9500

loop_
_geom_torsion_atom_site_label_1
_geom_torsion_atom_site_label_2
_geom_torsion_atom_site_label_3
_geom_torsion_atom_site_label_4
_geom_torsion
C5 N1 C1 C2 55.00(14)
C6 N1 C1 C2 -176.78(10)
N1 C1 C2 C3 -55.03(15)
C1 C2 C3 C4 56.00(15)
C2 C3 C4 C5 -56.63(15)
C1 N1 C5 C4 -56.09(14)
C6 N1 C5 C4 175.57(10)
C3 C4 C5 N1 56.85(14)
C5 N1 C6 C7 64.84(13)
C1 N1 C6 C7 -63.27(13)
N1 C6 C7 C8 -90.54(14)
N1 C6 C7 C12 96.07(13)
C12 C7 C8 C9 -1.10(18)
C6 C7 C8 C9 -174.64(11)
C7 C8 C9 C10 1.54(19)
C7 C8 C9 N2 176.73(11)
O3 N2 C9 C8 1.79(18)
O2 N2 C9 C8 -176.69(12)
O3 N2 C9 C10 177.11(12)
O2 N2 C9 C10 -1.37(18)
C8 C9 C10 C11 -1.0(2)
N2 C9 C10 C11 -176.15(12)
C9 C10 C11 C12 0.0(2)
C10 C11 C12 O1 178.52(12)
C10 C11 C12 C7 0.4(2)
C8 C7 C12 O1 -178.05(11)
C6 C7 C12 O1 -4.53(18)
C8 C7 C12 C11 0.18(18)
C6 C7 C12 C11 173.69(12)
